data_7234828
loop_
_publ_author_name
'Madoka Yamaguchi'
'Shunichiro Ito'
'Amane Hirose'
'Kazuo Tanaka'
'Yoshiki Chujo'

_publ_section_title
;
 Modulation of sensitivity to mechanical stimulus in mechanofluorochromic
 properties by altering substituent positions in solid-state emissive
 diiodo boron diiminates
;
_journal_name_full 'Journal of Materials Chemistry C'
_journal_page_first 5314
_journal_page_last 5319
_journal_paper_doi 10.1039/C6TC01111J
_journal_volume 4
_journal_year 2016
_chemical_formula_sum 'C27 H19 B F2 I2 N2 O0'
_chemical_formula_weight 674.05
_space_group_crystal_system triclinic
_space_group_IT_number 2
_space_group_name_Hall '-P 1'
_space_group_name_H-M_alt 'P -1'
_atom_sites_solution_hydrogens geom
_cell_angle_alpha 73.482(5)
_cell_angle_beta 71.610(5)
_cell_angle_gamma 76.301(5)
_cell_formula_units_Z 2
_cell_length_a 10.1509(19)
_cell_length_b 10.2761(19)
_cell_length_c 13.098(2)
_cell_measurement_reflns_used 9716
_cell_measurement_temperature 93(2)
_cell_measurement_theta_max 54.95
_cell_measurement_theta_min 6.11
_cell_volume 1226.6(4)
_computing_structure_refinement 'SHELXL-2014/7 (Sheldrick, 2014)'
_diffrn_ambient_temperature 93(2)
_diffrn_measured_fraction_theta_full 0.997
_diffrn_measured_fraction_theta_max 0.992
_diffrn_measurement_device_type goniometer
_diffrn_radiation_type MoK\a
_diffrn_radiation_wavelength 0.71075
_diffrn_reflns_av_R_equivalents 0.0545
_diffrn_reflns_av_unetI/netI 0.0782
_diffrn_reflns_Laue_measured_fraction_full 0.997
_diffrn_reflns_Laue_measured_fraction_max 0.992
_diffrn_reflns_limit_h_max 13
_diffrn_reflns_limit_h_min -13
_diffrn_reflns_limit_k_max 13
_diffrn_reflns_limit_k_min -13
_diffrn_reflns_limit_l_max 16
_diffrn_reflns_limit_l_min -16
_diffrn_reflns_number 11928
_diffrn_reflns_point_group_measured_fraction_full 0.997
_diffrn_reflns_point_group_measured_fraction_max 0.992
_diffrn_reflns_theta_full 25.242
_diffrn_reflns_theta_max 27.478
_diffrn_reflns_theta_min 3.057
_exptl_absorpt_coefficient_mu 2.597
_exptl_crystal_density_diffrn 1.825
_exptl_crystal_description equiaxed
_exptl_crystal_F_000 648
_exptl_crystal_size_max 0.100
_exptl_crystal_size_mid 0.100
_exptl_crystal_size_min 0.100
_refine_diff_density_max 1.128
_refine_diff_density_min -1.317
_refine_diff_density_rms 0.184
_refine_ls_extinction_coef .
_refine_ls_extinction_method none
_refine_ls_goodness_of_fit_ref 1.031
_refine_ls_hydrogen_treatment constr
_refine_ls_matrix_type full
_refine_ls_number_parameters 307
_refine_ls_number_reflns 5587
_refine_ls_number_restraints 0
_refine_ls_restrained_S_all 1.031
_refine_ls_R_factor_all 0.0549
_refine_ls_R_factor_gt 0.0441
_refine_ls_shift/su_max 0.001
_refine_ls_shift/su_mean 0.000
_refine_ls_structure_factor_coef Fsqd
_refine_ls_weighting_details 'w=1/[\s^2^(Fo^2^)+(0.1000P)^2^] where P=(Fo^2^+2Fc^2^)/3'
_refine_ls_weighting_scheme calc
_refine_ls_wR_factor_gt 0.1352
_refine_ls_wR_factor_ref 0.1506
_reflns_Friedel_coverage 0.000
_reflns_Friedel_fraction_full .
_reflns_Friedel_fraction_max .
_reflns_number_gt 4721
_reflns_number_total 5587
_reflns_threshold_expression 'I > 2\s(I)'
_cod_data_source_file J-Mater-Chem-C-2016-4-5314.cif
_cod_data_source_block 2
_cod_original_cell_volume 1226.7(4)
_cod_database_code 7234828
_shelx_space_group_comment
;
The symmetry employed for this shelxl refinement is uniquely defined
by the following loop, which should always be used as a source of
symmetry information in preference to the above space-group names.
They are only intended as comments.
;
_shelx_estimated_absorpt_t_min 0.781
_shelx_estimated_absorpt_t_max 0.781

loop_
_space_group_symop_operation_xyz
'x, y, z'
'-x, -y, -z'

loop_
_atom_site_label
_atom_site_type_symbol
_atom_site_fract_x
_atom_site_fract_y
_atom_site_fract_z
_atom_site_U_iso_or_equiv
_atom_site_adp_type
_atom_site_occupancy
_atom_site_site_symmetry_order
_atom_site_calc_flag
_atom_site_refinement_flags_posn
_atom_site_refinement_flags_adp
_atom_site_refinement_flags_occupancy
_atom_site_disorder_assembly
_atom_site_disorder_group
I001 I -0.17051(3) 0.09925(3) 0.69847(2) 0.02918(13) Uani 1 1 d . . . . .
I002 I 0.33400(3) 0.18374(4) 1.03784(2) 0.03454(14) Uani 1 1 d . . . . .
F003 F 0.4466(3) 0.1786(3) 0.2935(2) 0.0255(5) Uani 1 1 d . . . . .
F004 F 0.3975(3) 0.4051(3) 0.2942(2) 0.0259(6) Uani 1 1 d . . . . .
N005 N 0.4394(4) 0.2440(4) 0.4590(3) 0.0212(7) Uani 1 1 d . . . . .
N006 N 0.6364(4) 0.2884(4) 0.2854(3) 0.0201(7) Uani 1 1 d . . . . .
C007 C 0.4730(4) 0.2480(4) 0.6371(3) 0.0193(8) Uani 1 1 d . . . . .
C008 C 0.4002(4) 0.2083(5) 0.8654(3) 0.0230(9) Uani 1 1 d . . . . .
C009 C 0.9482(4) 0.3218(4) 0.3499(4) 0.0233(9) Uani 1 1 d . . . . .
H1 H 0.9288 0.2611 0.4207 0.028 Uiso 1 1 calc R U . . .
C00A C 0.5166(4) 0.2716(4) 0.5148(3) 0.0179(8) Uani 1 1 d . . . . .
C00B C 0.8448(4) 0.3670(4) 0.2932(3) 0.0180(8) Uani 1 1 d . . . . .
C00C C 0.0320(4) 0.1481(5) 0.6184(4) 0.0240(9) Uani 1 1 d . . . . .
C00D C 0.3001(4) 0.2102(4) 0.5148(4) 0.0215(9) Uani 1 1 d . . . . .
C00E C 0.3872(5) 0.1061(5) 0.8187(4) 0.0261(9) Uani 1 1 d . . . . .
H2 H 0.3537 0.0243 0.8644 0.031 Uiso 1 1 calc R U . . .
C00F C 0.4525(4) 0.3255(4) 0.8001(4) 0.0218(9) Uani 1 1 d . . . . .
H3 H 0.4637 0.3925 0.8327 0.026 Uiso 1 1 calc R U . . .
C00G C 0.6429(4) 0.3188(4) 0.4567(3) 0.0217(8) Uani 1 1 d . . . . .
H4 H 0.6896 0.3498 0.4956 0.026 Uiso 1 1 calc R U . . .
C00H C 0.4887(4) 0.3443(4) 0.6861(4) 0.0222(9) Uani 1 1 d . . . . .
H5 H 0.5250 0.4250 0.6408 0.027 Uiso 1 1 calc R U . . .
C00I C 0.1963(5) 0.3035(5) 0.5682(4) 0.0252(9) Uani 1 1 d . . . . .
H6 H 0.2176 0.3888 0.5679 0.030 Uiso 1 1 calc R U . . .
C00J C 0.8737(4) 0.4598(4) 0.1904(4) 0.0230(9) Uani 1 1 d . . . . .
H7 H 0.8040 0.4926 0.1507 0.028 Uiso 1 1 calc R U . . .
C00K C 1.0030(5) 0.5043(5) 0.1460(4) 0.0254(9) Uani 1 1 d . . . . .
H8 H 1.0214 0.5686 0.0769 0.030 Uiso 1 1 calc R U . . .
C00L C 0.1328(5) 0.0571(5) 0.5630(4) 0.0245(9) Uani 1 1 d . . . . .
H9 H 0.1101 -0.0265 0.5607 0.029 Uiso 1 1 calc R U . . .
C00M C 0.4242(4) 0.1273(4) 0.7046(4) 0.0233(9) Uani 1 1 d . . . . .
H10 H 0.4163 0.0590 0.6718 0.028 Uiso 1 1 calc R U . . .
C00N C 0.6451(5) 0.3035(5) 0.0932(4) 0.0260(9) Uani 1 1 d . . . . .
H11 H 0.5542 0.3580 0.1036 0.031 Uiso 1 1 calc R U . . .
C00O C 0.8409(5) 0.1710(5) 0.1649(4) 0.0252(9) Uani 1 1 d . . . . .
H12 H 0.8827 0.1347 0.2247 0.030 Uiso 1 1 calc R U . . .
C00P C 0.7056(4) 0.3233(4) 0.3439(3) 0.0197(8) Uani 1 1 d . . . . .
C00Q C 0.2663(4) 0.0881(4) 0.5109(4) 0.0235(9) Uani 1 1 d . . . . .
H13 H 0.3356 0.0261 0.4723 0.028 Uiso 1 1 calc R U . . .
C00R C 0.8475(5) 0.1902(5) -0.0243(4) 0.0305(10) Uani 1 1 d . . . . .
H14 H 0.8958 0.1698 -0.0944 0.037 Uiso 1 1 calc R U . . .
C00S C 0.7150(5) 0.2702(5) -0.0090(4) 0.0287(10) Uani 1 1 d . . . . .
H15 H 0.6716 0.3025 -0.0681 0.034 Uiso 1 1 calc R U . . .
C00T C 1.0785(5) 0.3633(5) 0.3056(4) 0.0269(9) Uani 1 1 d . . . . .
H16 H 1.1489 0.3300 0.3446 0.032 Uiso 1 1 calc R U . . .
C00U C 0.0635(5) 0.2721(5) 0.6212(4) 0.0256(9) Uani 1 1 d . . . . .
H17 H -0.0063 0.3342 0.6593 0.031 Uiso 1 1 calc R U . . .
C00V C 1.1048(5) 0.4548(5) 0.2029(4) 0.0275(10) Uani 1 1 d . . . . .
H18 H 1.1942 0.4835 0.1715 0.033 Uiso 1 1 calc R U . . .
C00W C 0.9088(5) 0.1405(5) 0.0620(4) 0.0289(10) Uani 1 1 d . . . . .
H19 H 0.9989 0.0845 0.0513 0.035 Uiso 1 1 calc R U . . .
C00X C 0.7084(4) 0.2570(4) 0.1783(4) 0.0222(9) Uani 1 1 d . . . . .
B00Y B 0.4786(5) 0.2786(5) 0.3304(4) 0.0223(10) Uani 1 1 d . . . . .

loop_
_atom_site_aniso_label
_atom_site_aniso_U_11
_atom_site_aniso_U_22
_atom_site_aniso_U_33
_atom_site_aniso_U_23
_atom_site_aniso_U_13
_atom_site_aniso_U_12
I001 0.02035(18) 0.0413(2) 0.0250(2) -0.00670(15) -0.00272(13) -0.00880(13)
I002 0.0377(2) 0.0452(2) 0.0194(2) -0.00713(16) -0.00067(14) -0.01418(16)
F003 0.0309(14) 0.0256(13) 0.0240(13) -0.0078(11) -0.0066(11) -0.0108(11)
F004 0.0222(12) 0.0267(13) 0.0291(14) -0.0055(12) -0.0099(11) -0.0010(10)
N005 0.0173(16) 0.0226(18) 0.0209(18) -0.0033(15) -0.0032(14) -0.0023(14)
N006 0.0199(17) 0.0215(17) 0.0185(17) -0.0061(15) -0.0029(14) -0.0038(14)
C007 0.0141(18) 0.022(2) 0.021(2) -0.0045(17) -0.0038(15) -0.0032(15)
C008 0.0201(19) 0.029(2) 0.018(2) -0.0080(18) -0.0017(16) -0.0021(17)
C009 0.024(2) 0.023(2) 0.022(2) -0.0056(18) -0.0062(17) -0.0027(17)
C00A 0.0215(19) 0.0161(18) 0.017(2) -0.0022(16) -0.0062(16) -0.0042(15)
C00B 0.0193(19) 0.0209(19) 0.0174(19) -0.0079(17) -0.0064(15) -0.0034(15)
C00C 0.019(2) 0.029(2) 0.021(2) -0.0024(19) -0.0044(17) -0.0030(17)
C00D 0.021(2) 0.024(2) 0.020(2) -0.0048(18) -0.0061(17) -0.0009(16)
C00E 0.029(2) 0.025(2) 0.022(2) -0.0032(19) -0.0042(18) -0.0058(18)
C00F 0.0177(19) 0.025(2) 0.025(2) -0.0085(19) -0.0079(17) -0.0029(16)
C00G 0.024(2) 0.018(2) 0.019(2) -0.0009(17) -0.0034(17) -0.0037(16)
C00H 0.020(2) 0.0169(19) 0.023(2) -0.0015(17) -0.0025(17) 0.0009(16)
C00I 0.026(2) 0.024(2) 0.027(2) -0.0103(19) -0.0080(18) 0.0004(18)
C00J 0.021(2) 0.025(2) 0.025(2) -0.0055(19) -0.0075(17) -0.0046(17)
C00K 0.024(2) 0.027(2) 0.023(2) -0.0061(19) -0.0028(18) -0.0052(18)
C00L 0.028(2) 0.024(2) 0.023(2) -0.0079(19) -0.0054(18) -0.0056(17)
C00M 0.024(2) 0.021(2) 0.026(2) -0.0051(18) -0.0065(18) -0.0040(17)
C00N 0.022(2) 0.031(2) 0.027(2) -0.008(2) -0.0069(18) -0.0072(18)
C00O 0.026(2) 0.025(2) 0.025(2) -0.0071(19) -0.0060(19) -0.0031(18)
C00P 0.0194(19) 0.0189(19) 0.024(2) -0.0082(17) -0.0089(17) -0.0016(15)
C00Q 0.022(2) 0.024(2) 0.026(2) -0.0090(19) -0.0076(18) -0.0006(17)
C00R 0.035(3) 0.037(3) 0.021(2) -0.011(2) -0.0014(19) -0.010(2)
C00S 0.032(2) 0.033(2) 0.024(2) -0.002(2) -0.0092(19) -0.014(2)
C00T 0.023(2) 0.030(2) 0.029(2) -0.008(2) -0.0075(18) -0.0038(18)
C00U 0.024(2) 0.027(2) 0.024(2) -0.0098(19) -0.0039(18) 0.0009(17)
C00V 0.020(2) 0.035(2) 0.032(3) -0.016(2) -0.0023(18) -0.0078(18)
C00W 0.028(2) 0.026(2) 0.032(3) -0.011(2) -0.003(2) -0.0053(18)
C00X 0.024(2) 0.025(2) 0.020(2) -0.0057(18) -0.0059(17) -0.0069(17)
B00Y 0.025(2) 0.022(2) 0.017(2) -0.003(2) -0.0030(19) -0.0040(19)

loop_
_atom_type_symbol
_atom_type_description
_atom_type_scat_dispersion_real
_atom_type_scat_dispersion_imag
_atom_type_scat_source
C C 0.0033 0.0016 'International Tables Vol C Tables 4.2.6.8 and 6.1.1.4'
H H 0.0000 0.0000 'International Tables Vol C Tables 4.2.6.8 and 6.1.1.4'
O O 0.0106 0.0060 'International Tables Vol C Tables 4.2.6.8 and 6.1.1.4'
N N 0.0061 0.0033 'International Tables Vol C Tables 4.2.6.8 and 6.1.1.4'
B B 0.0013 0.0007 'International Tables Vol C Tables 4.2.6.8 and 6.1.1.4'
F F 0.0171 0.0103 'International Tables Vol C Tables 4.2.6.8 and 6.1.1.4'
I I -0.4742 1.8119 'International Tables Vol C Tables 4.2.6.8 and 6.1.1.4'

loop_
_geom_angle_atom_site_label_1
_geom_angle_atom_site_label_2
_geom_angle_atom_site_label_3
_geom_angle
_geom_angle_site_symmetry_1
_geom_angle_site_symmetry_3
C00A N005 C00D 120.6(4) . .
C00A N005 B00Y 122.1(4) . .
C00D N005 B00Y 116.0(3) . .
C00P N006 C00X 121.2(3) . .
C00P N006 B00Y 121.3(3) . .
C00X N006 B00Y 117.5(3) . .
C00H C007 C00M 118.9(4) . .
C00H C007 C00A 119.2(4) . .
C00M C007 C00A 121.8(4) . .
C00F C008 C00E 121.2(4) . .
C00F C008 I002 119.4(3) . .
C00E C008 I002 119.3(3) . .
C00T C009 C00B 121.5(4) . .
C00T C009 H1 119.2 . .
C00B C009 H1 119.2 . .
N005 C00A C00G 119.1(4) . .
N005 C00A C007 121.8(4) . .
C00G C00A C007 119.1(4) . .
C009 C00B C00J 118.5(4) . .
C009 C00B C00P 120.2(4) . .
C00J C00B C00P 121.3(4) . .
C00L C00C C00U 120.7(4) . .
C00L C00C I001 119.4(3) . .
C00U C00C I001 119.9(3) . .
C00Q C00D C00I 119.6(4) . .
C00Q C00D N005 120.4(4) . .
C00I C00D N005 119.9(4) . .
C00M C00E C008 118.6(4) . .
C00M C00E H2 120.7 . .
C008 C00E H2 120.7 . .
C008 C00F C00H 119.0(4) . .
C008 C00F H3 120.5 . .
C00H C00F H3 120.5 . .
C00A C00G C00P 123.9(4) . .
C00A C00G H4 118.1 . .
C00P C00G H4 118.1 . .
C007 C00H C00F 121.4(4) . .
C007 C00H H5 119.3 . .
C00F C00H H5 119.3 . .
C00U C00I C00D 120.2(4) . .
C00U C00I H6 119.9 . .
C00D C00I H6 119.9 . .
C00K C00J C00B 120.6(4) . .
C00K C00J H7 119.7 . .
C00B C00J H7 119.7 . .
C00V C00K C00J 119.6(4) . .
C00V C00K H8 120.2 . .
C00J C00K H8 120.2 . .
C00Q C00L C00C 119.7(4) . .
C00Q C00L H9 120.2 . .
C00C C00L H9 120.2 . .
C00E C00M C007 120.8(4) . .
C00E C00M H10 119.6 . .
C007 C00M H10 119.6 . .
C00X C00N C00S 119.7(4) . .
C00X C00N H11 120.1 . .
C00S C00N H11 120.1 . .
C00W C00O C00X 118.6(4) . .
C00W C00O H12 120.7 . .
C00X C00O H12 120.7 . .
N006 C00P C00G 119.0(4) . .
N006 C00P C00B 122.2(4) . .
C00G C00P C00B 118.7(4) . .
C00L C00Q C00D 120.2(4) . .
C00L C00Q H13 119.9 . .
C00D C00Q H13 119.9 . .
C00W C00R C00S 119.9(4) . .
C00W C00R H14 120.1 . .
C00S C00R H14 120.1 . .
C00R C00S C00N 120.2(4) . .
C00R C00S H15 119.9 . .
C00N C00S H15 119.9 . .
C009 C00T C00V 118.8(4) . .
C009 C00T H16 120.6 . .
C00V C00T H16 120.6 . .
C00I C00U C00C 119.5(4) . .
C00I C00U H17 120.3 . .
C00C C00U H17 120.3 . .
C00K C00V C00T 121.0(4) . .
C00K C00V H18 119.5 . .
C00T C00V H18 119.5 . .
C00R C00W C00O 121.0(4) . .
C00R C00W H19 119.5 . .
C00O C00W H19 119.5 . .
C00N C00X C00O 120.5(4) . .
C00N C00X N006 120.5(4) . .
C00O C00X N006 118.9(4) . .
F003 B00Y F004 108.0(4) . .
F003 B00Y N006 110.8(3) . .
F004 B00Y N006 110.3(4) . .
F003 B00Y N005 110.3(4) . .
F004 B00Y N005 108.5(3) . .
N006 B00Y N005 108.9(3) . .

loop_
_geom_bond_atom_site_label_1
_geom_bond_atom_site_label_2
_geom_bond_distance
_geom_bond_site_symmetry_2
I001 C00C 2.099(4) .
I002 C008 2.102(4) .
F003 B00Y 1.391(5) .
F004 B00Y 1.408(5) .
N005 C00A 1.346(5) .
N005 C00D 1.446(5) .
N005 B00Y 1.557(6) .
N006 C00P 1.351(5) .
N006 C00X 1.450(5) .
N006 B00Y 1.540(6) .
C007 C00H 1.385(6) .
C007 C00M 1.398(6) .
C007 C00A 1.484(6) .
C008 C00F 1.376(6) .
C008 C00E 1.406(6) .
C009 C00T 1.382(6) .
C009 C00B 1.391(6) .
C009 H1 0.9500 .
C00A C00G 1.388(6) .
C00B C00J 1.401(6) .
C00B C00P 1.476(6) .
C00C C00L 1.384(6) .
C00C C00U 1.397(6) .
C00D C00Q 1.395(6) .
C00D C00I 1.398(6) .
C00E C00M 1.386(6) .
C00E H2 0.9500 .
C00F C00H 1.388(6) .
C00F H3 0.9500 .
C00G C00P 1.405(6) .
C00G H4 0.9500 .
C00H H5 0.9500 .
C00I C00U 1.376(6) .
C00I H6 0.9500 .
C00J C00K 1.386(6) .
C00J H7 0.9500 .
C00K C00V 1.380(6) .
C00K H8 0.9500 .
C00L C00Q 1.379(6) .
C00L H9 0.9500 .
C00M H10 0.9500 .
C00N C00X 1.375(6) .
C00N C00S 1.399(6) .
C00N H11 0.9500 .
C00O C00W 1.393(6) .
C00O C00X 1.413(6) .
C00O H12 0.9500 .
C00Q H13 0.9500 .
C00R C00W 1.376(7) .
C00R C00S 1.388(7) .
C00R H14 0.9500 .
C00S H15 0.9500 .
C00T C00V 1.392(7) .
C00T H16 0.9500 .
C00U H17 0.9500 .
C00V H18 0.9500 .
C00W H19 0.9500 .

loop_
_geom_torsion_atom_site_label_1
_geom_torsion_atom_site_label_2
_geom_torsion_atom_site_label_3
_geom_torsion_atom_site_label_4
_geom_torsion
_geom_torsion_site_symmetry_1
_geom_torsion_site_symmetry_2
_geom_torsion_site_symmetry_3
_geom_torsion_site_symmetry_4
C00D N005 C00A C00G -172.8(4) . . . .
B00Y N005 C00A C00G -6.9(6) . . . .
C00D N005 C00A C007 9.5(6) . . . .
B00Y N005 C00A C007 175.4(4) . . . .
C00H C007 C00A N005 -138.9(4) . . . .
C00M C007 C00A N005 44.9(6) . . . .
C00H C007 C00A C00G 43.4(5) . . . .
C00M C007 C00A C00G -132.7(4) . . . .
C00T C009 C00B C00J -1.9(6) . . . .
C00T C009 C00B C00P -178.6(4) . . . .
C00A N005 C00D C00Q -124.5(4) . . . .
B00Y N005 C00D C00Q 68.8(5) . . . .
C00A N005 C00D C00I 58.8(6) . . . .
B00Y N005 C00D C00I -107.8(5) . . . .
C00F C008 C00E C00M -2.0(7) . . . .
I002 C008 C00E C00M 176.6(3) . . . .
C00E C008 C00F C00H 2.0(6) . . . .
I002 C008 C00F C00H -176.5(3) . . . .
N005 C00A C00G C00P -8.6(6) . . . .
C007 C00A C00G C00P 169.2(4) . . . .
C00M C007 C00H C00F -2.2(6) . . . .
C00A C007 C00H C00F -178.5(4) . . . .
C008 C00F C00H C007 0.1(6) . . . .
C00Q C00D C00I C00U 3.2(7) . . . .
N005 C00D C00I C00U 179.8(4) . . . .
C009 C00B C00J C00K 0.6(6) . . . .
C00P C00B C00J C00K 177.2(4) . . . .
C00B C00J C00K C00V 1.1(6) . . . .
C00U C00C C00L C00Q 0.8(7) . . . .
I001 C00C C00L C00Q -179.5(3) . . . .
C008 C00E C00M C007 -0.3(7) . . . .
C00H C007 C00M C00E 2.3(6) . . . .
C00A C007 C00M C00E 178.5(4) . . . .
C00X N006 C00P C00G -164.0(4) . . . .
B00Y N006 C00P C00G 15.3(6) . . . .
C00X N006 C00P C00B 16.3(6) . . . .
B00Y N006 C00P C00B -164.4(4) . . . .
C00A C00G C00P N006 4.4(6) . . . .
C00A C00G C00P C00B -176.0(4) . . . .
C009 C00B C00P N006 -139.3(4) . . . .
C00J C00B C00P N006 44.2(6) . . . .
C009 C00B C00P C00G 41.1(5) . . . .
C00J C00B C00P C00G -135.5(4) . . . .
C00C C00L C00Q C00D 0.5(7) . . . .
C00I C00D C00Q C00L -2.5(7) . . . .
N005 C00D C00Q C00L -179.1(4) . . . .
C00W C00R C00S C00N 1.7(7) . . . .
C00X C00N C00S C00R 0.2(7) . . . .
C00B C009 C00T C00V 1.5(6) . . . .
C00D C00I C00U C00C -1.9(7) . . . .
C00L C00C C00U C00I -0.1(7) . . . .
I001 C00C C00U C00I -179.8(3) . . . .
C00J C00K C00V C00T -1.6(7) . . . .
C009 C00T C00V C00K 0.4(6) . . . .
C00S C00R C00W C00O -1.1(7) . . . .
C00X C00O C00W C00R -1.4(7) . . . .
C00S C00N C00X C00O -2.7(7) . . . .
C00S C00N C00X N006 -178.8(4) . . . .
C00W C00O C00X C00N 3.3(7) . . . .
C00W C00O C00X N006 179.5(4) . . . .
C00P N006 C00X C00N -139.0(4) . . . .
B00Y N006 C00X C00N 41.7(6) . . . .
C00P N006 C00X C00O 44.8(6) . . . .
B00Y N006 C00X C00O -134.5(4) . . . .
C00P N006 B00Y F003 -148.4(4) . . . .
C00X N006 B00Y F003 30.9(5) . . . .
C00P N006 B00Y F004 92.1(5) . . . .
C00X N006 B00Y F004 -88.6(4) . . . .
C00P N006 B00Y N005 -26.9(5) . . . .
C00X N006 B00Y N005 152.4(3) . . . .
C00A N005 B00Y F003 144.6(4) . . . .
C00D N005 B00Y F003 -48.9(5) . . . .
C00A N005 B00Y F004 -97.3(4) . . . .
C00D N005 B00Y F004 69.1(5) . . . .
C00A N005 B00Y N006 22.8(5) . . . .
C00D N005 B00Y N006 -170.8(3) . . . .
